data_2221874
loop_
_publ_author_name
'Ling, Zhang'
'Shi, Daxin'
'Yanqiu, Fan'
'Wei, Xia'
'Li, Jiarong'

_publ_section_title
;
 6'-Methyl-1',2',3',4'-tetrahydrospirocyclohexane-2'-quinazolin-4'-one
;
_journal_coeditor_code YA2085
_journal_issue 5
_journal_name_full 'Acta Crystallographica Section E'
_journal_page_first o1097
_journal_paper_doi 10.1107/S1600536809014111
_journal_volume 65
_journal_year 2009
_chemical_formula_iupac 'C14 H18 N2 O'
_chemical_formula_moiety 'C14 H18 N2 O'
_chemical_formula_sum 'C14 H18 N2 O'
_chemical_formula_weight 230.30
_chemical_name_systematic
;
6'-Methyl-1',2',3',4'-tetrahydrospirocyclohexane-2'-quinazolin-4'-one
;
_space_group_IT_number 14
_symmetry_cell_setting monoclinic
_symmetry_space_group_name_Hall '-P 2yn'
_symmetry_space_group_name_H-M 'P 1 21/n 1'
_atom_sites_solution_hydrogens geom
_atom_sites_solution_primary direct
_atom_sites_solution_secondary difmap
_cell_angle_alpha 90.00
_cell_angle_beta 106.44(3)
_cell_angle_gamma 90.00
_cell_formula_units_Z 4
_cell_length_a 9.4077(19)
_cell_length_b 11.853(2)
_cell_length_c 11.067(2)
_cell_measurement_reflns_used 3810
_cell_measurement_temperature 113(2)
_cell_measurement_theta_max 27.9
_cell_measurement_theta_min 1.7
_cell_volume 1183.6(4)
_computing_cell_refinement 'CrystalClear (Rigaku/MSC, 2005)'
_computing_data_collection 'CrystalClear (Rigaku/MSC, 2005)'
_computing_data_reduction 'CrystalClear (Rigaku/MSC, 2005)'
_computing_molecular_graphics 'SHELXTL (Sheldrick, 2008)'
_computing_publication_material 'SHELXTL (Sheldrick, 2008)'
_computing_structure_refinement 'SHELXL97 (Sheldrick, 2008)'
_computing_structure_solution 'SHELXS97 (Sheldrick, 2008)'
_diffrn_ambient_temperature 113(2)
_diffrn_detector_area_resol_mean 7.31
_diffrn_measured_fraction_theta_full 0.995
_diffrn_measured_fraction_theta_max 0.996
_diffrn_measurement_device_type 'Rigaku Saturn CCD area-detector'
_diffrn_measurement_method '\w and \f'
_diffrn_radiation_monochromator confocal
_diffrn_radiation_source 'rotating anode'
_diffrn_radiation_type MoK\a
_diffrn_radiation_wavelength 0.71073
_diffrn_reflns_av_R_equivalents 0.034
_diffrn_reflns_av_sigmaI/netI 0.026
_diffrn_reflns_limit_h_max 12
_diffrn_reflns_limit_h_min -12
_diffrn_reflns_limit_k_max 15
_diffrn_reflns_limit_k_min -15
_diffrn_reflns_limit_l_max 14
_diffrn_reflns_limit_l_min -14
_diffrn_reflns_number 14356
_diffrn_reflns_theta_full 25.0
_diffrn_reflns_theta_max 27.9
_diffrn_reflns_theta_min 2.5
_diffrn_standards_decay_% 0
_diffrn_standards_interval_count 0
_diffrn_standards_interval_time 0
_diffrn_standards_number 0
_exptl_absorpt_coefficient_mu 0.08
_exptl_absorpt_correction_T_max 0.984
_exptl_absorpt_correction_T_min 0.977
_exptl_absorpt_correction_type multi-scan
_exptl_absorpt_process_details '(CrystalClear; Rigaku/MSC, 2005)'
_exptl_crystal_colour colorless
_exptl_crystal_density_diffrn 1.292
_exptl_crystal_density_method 'not measured'
_exptl_crystal_description cube
_exptl_crystal_F_000 496
_exptl_crystal_size_max 0.28
_exptl_crystal_size_mid 0.24
_exptl_crystal_size_min 0.20
_refine_diff_density_max 0.30
_refine_diff_density_min -0.26
_refine_ls_extinction_method none
_refine_ls_goodness_of_fit_ref 1.09
_refine_ls_hydrogen_treatment mixed
_refine_ls_matrix_type full
_refine_ls_number_parameters 163
_refine_ls_number_reflns 2810
_refine_ls_number_restraints 0
_refine_ls_restrained_S_all 1.09
_refine_ls_R_factor_all 0.046
_refine_ls_R_factor_gt 0.039
_refine_ls_shift/su_max 0.003
_refine_ls_shift/su_mean 0.000
_refine_ls_structure_factor_coef Fsqd
_refine_ls_weighting_details 'calc w=1/[\s^2^(Fo^2^)+(0.0601P)^2^+0.2329P] where P=(Fo^2^+2Fc^2^)/3'
_refine_ls_weighting_scheme calc
_refine_ls_wR_factor_gt 0.105
_refine_ls_wR_factor_ref 0.109
_reflns_number_gt 2346
_reflns_number_total 2810
_reflns_threshold_expression I>2\s(I)
_cod_data_source_file ya2085.cif
_cod_data_source_block I
_cod_depositor_comments
;
The following automatic conversions were performed:
'_symmetry_cell_setting' value 'Monoclinic' changed to 'monoclinic'
according to '/home/saulius/struct/CIF-dictionaries/cif_core.dic'
dictionary named 'cif_core.dic' version 2.4.1 from 2010-06-29.

Automatic conversion script
Id: cif_fix_enum 1527 2010-12-29 10:47:43Z saulius 

The following automatic conversions were performed:

'_symmetry_cell_setting' value 'Monoclinic' changed to 'monoclinic'
according to /home/saulius/struct/CIF-dictionaries/cif_core.dic
dictionary named 'cif_core.dic' version 2.4.1 from 2010-06-29.

Automatic conversion script
Id: cif_fix_values 1715 2011-07-08 13:25:40Z adriana 
;
_cod_original_sg_symbol_H-M 'P 21/n'
_cod_database_code 2221874
_cod_database_fobs_code 2221874

loop_
_symmetry_equiv_pos_as_xyz
'x, y, z'
'-x+1/2, y+1/2, -z+1/2'
'-x, -y, -z'
'x-1/2, -y-1/2, z-1/2'

loop_
_atom_site_type_symbol
_atom_site_label
_atom_site_fract_x
_atom_site_fract_y
_atom_site_fract_z
_atom_site_U_iso_or_equiv
_atom_site_adp_type
_atom_site_calc_flag
_atom_site_refinement_flags
_atom_site_occupancy
_atom_site_disorder_assembly
_atom_site_disorder_group
O O1 0.01942(8) 0.42294(7) 0.36579(7) 0.0182(2) Uani d . 1 . .
N N1 0.32706(11) 0.24403(8) 0.61566(9) 0.0167(2) Uani d . 1 . .
N N2 0.16255(10) 0.39739(8) 0.56703(8) 0.0144(2) Uani d . 1 . .
C C1 0.31997(12) 0.22860(9) 0.49040(10) 0.0153(2) Uani d . 1 . .
C C2 0.39770(12) 0.14331(9) 0.44884(11) 0.0191(2) Uani d . 1 . .
H H2 0.4588 0.0928 0.5078 0.023 Uiso calc R 1 . .
C C3 0.38557(12) 0.13253(9) 0.32154(11) 0.0197(2) Uani d . 1 . .
H H3 0.4379 0.0736 0.2946 0.024 Uiso calc R 1 . .
C C4 0.29853(12) 0.20585(9) 0.23162(10) 0.0180(2) Uani d . 1 . .
C C5 0.21867(12) 0.28808(9) 0.27333(10) 0.0163(2) Uani d . 1 . .
H H5 0.1573 0.3381 0.2139 0.020 Uiso calc R 1 . .
C C6 0.22636(11) 0.29905(9) 0.40055(10) 0.0143(2) Uani d . 1 . .
C C7 0.12913(11) 0.37917(9) 0.44220(10) 0.0141(2) Uani d . 1 . .
C C8 0.29082(14) 0.19553(11) 0.09415(11) 0.0268(3) Uani d . 1 . .
H H8A 0.2017 0.2339 0.0431 0.040 Uiso calc R 1 . .
H H8B 0.2869 0.1156 0.0707 0.040 Uiso calc R 1 . .
H H8C 0.3789 0.2304 0.0793 0.040 Uiso calc R 1 . .
C C9 0.30268(11) 0.35816(9) 0.65516(9) 0.0142(2) Uani d . 1 . .
C C10 0.28781(13) 0.35125(9) 0.78910(10) 0.0176(2) Uani d . 1 . .
H H10A 0.1961 0.3095 0.7872 0.021 Uiso calc R 1 . .
H H10B 0.3726 0.3080 0.8423 0.021 Uiso calc R 1 . .
C C11 0.28289(12) 0.46671(10) 0.84905(10) 0.0192(2) Uani d . 1 . .
H H11A 0.2840 0.4566 0.9381 0.023 Uiso calc R 1 . .
H H11B 0.1895 0.5055 0.8046 0.023 Uiso calc R 1 . .
C C12 0.41467(13) 0.53975(10) 0.84304(10) 0.0215(3) Uani d . 1 . .
H H12A 0.4071 0.6148 0.8799 0.026 Uiso calc R 1 . .
H H12B 0.5081 0.5040 0.8927 0.026 Uiso calc R 1 . .
C C13 0.41659(13) 0.55324(10) 0.70664(10) 0.0204(3) Uani d . 1 . .
H H13A 0.5013 0.6013 0.7029 0.024 Uiso calc R 1 . .
H H13B 0.3242 0.5906 0.6574 0.024 Uiso calc R 1 . .
C C14 0.43013(12) 0.43771(9) 0.64986(10) 0.0169(2) Uani d . 1 . .
H H14A 0.5257 0.4030 0.6963 0.020 Uiso calc R 1 . .
H H14B 0.4303 0.4474 0.5610 0.020 Uiso calc R 1 . .
H H2A 0.1067(16) 0.4493(13) 0.5919(13) 0.027(4) Uiso d . 1 . .
H H1 0.3942(18) 0.2055(13) 0.6744(14) 0.031(4) Uiso d . 1 . .

loop_
_atom_site_aniso_label
_atom_site_aniso_U_11
_atom_site_aniso_U_22
_atom_site_aniso_U_33
_atom_site_aniso_U_12
_atom_site_aniso_U_13
_atom_site_aniso_U_23
O1 0.0160(4) 0.0208(4) 0.0164(4) 0.0053(3) 0.0024(3) 0.0005(3)
N1 0.0198(5) 0.0136(5) 0.0159(5) 0.0048(4) 0.0040(4) 0.0011(3)
N2 0.0131(4) 0.0143(4) 0.0157(4) 0.0030(3) 0.0039(3) -0.0006(3)
C1 0.0143(5) 0.0135(5) 0.0181(5) -0.0014(4) 0.0048(4) -0.0013(4)
C2 0.0187(5) 0.0154(5) 0.0226(6) 0.0040(4) 0.0045(4) -0.0011(4)
C3 0.0175(5) 0.0178(5) 0.0247(6) 0.0007(4) 0.0073(4) -0.0065(4)
C4 0.0153(5) 0.0199(6) 0.0192(5) -0.0034(4) 0.0058(4) -0.0052(4)
C5 0.0135(5) 0.0171(5) 0.0176(5) -0.0014(4) 0.0034(4) -0.0018(4)
C6 0.0124(5) 0.0126(5) 0.0178(5) -0.0014(4) 0.0042(4) -0.0015(4)
C7 0.0124(5) 0.0128(5) 0.0172(5) -0.0012(4) 0.0045(4) 0.0005(4)
C8 0.0291(6) 0.0327(7) 0.0198(6) 0.0046(5) 0.0090(5) -0.0052(5)
C9 0.0140(5) 0.0135(5) 0.0142(5) 0.0020(4) 0.0027(4) -0.0001(4)
C10 0.0207(5) 0.0178(5) 0.0148(5) 0.0019(4) 0.0056(4) 0.0020(4)
C11 0.0196(5) 0.0226(6) 0.0144(5) 0.0036(4) 0.0031(4) -0.0017(4)
C12 0.0196(6) 0.0231(6) 0.0186(5) 0.0002(5) 0.0004(4) -0.0059(4)
C13 0.0196(5) 0.0175(6) 0.0224(6) -0.0032(4) 0.0033(4) -0.0012(4)
C14 0.0140(5) 0.0183(5) 0.0180(5) -0.0009(4) 0.0042(4) -0.0003(4)

loop_
_atom_type_symbol
_atom_type_description
_atom_type_scat_dispersion_real
_atom_type_scat_dispersion_imag
_atom_type_scat_source
C C 0.0033 0.0016 'International Tables Vol C Tables 4.2.6.8 and 6.1.1.4'
H H 0.0000 0.0000 'International Tables Vol C Tables 4.2.6.8 and 6.1.1.4'
N N 0.0061 0.0033 'International Tables Vol C Tables 4.2.6.8 and 6.1.1.4'
O O 0.0106 0.0060 'International Tables Vol C Tables 4.2.6.8 and 6.1.1.4'

loop_
_geom_angle_atom_site_label_1
_geom_angle_atom_site_label_2
_geom_angle_atom_site_label_3
_geom_angle_site_symmetry_1
_geom_angle_site_symmetry_3
_geom_angle
_geom_angle_publ_flag
C1 N1 C9 . . 117.15(9) ?
C1 N1 H1 . . 119.1(10) ?
C9 N1 H1 . . 113.2(10) ?
C7 N2 C9 . . 122.26(9) ?
C7 N2 H2A . . 115.9(9) ?
C9 N2 H2A . . 120.1(9) ?
N1 C1 C2 . . 122.97(10) ?
N1 C1 C6 . . 118.37(10) ?
C2 C1 C6 . . 118.61(10) ?
C3 C2 C1 . . 120.00(10) ?
C3 C2 H2 . . 120.0 ?
C1 C2 H2 . . 120.0 ?
C2 C3 C4 . . 121.94(10) ?
C2 C3 H3 . . 119.0 ?
C4 C3 H3 . . 119.0 ?
C5 C4 C3 . . 117.59(10) ?
C5 C4 C8 . . 121.13(10) ?
C3 C4 C8 . . 121.28(10) ?
C4 C5 C6 . . 121.54(10) ?
C4 C5 H5 . . 119.2 ?
C6 C5 H5 . . 119.2 ?
C5 C6 C1 . . 120.19(10) ?
C5 C6 C7 . . 120.94(9) ?
C1 C6 C7 . . 118.74(9) ?
O1 C7 N2 . . 122.54(10) ?
O1 C7 C6 . . 121.44(9) ?
N2 C7 C6 . . 115.95(9) ?
C4 C8 H8A . . 109.5 ?
C4 C8 H8B . . 109.5 ?
H8A C8 H8B . . 109.5 ?
C4 C8 H8C . . 109.5 ?
H8A C8 H8C . . 109.5 ?
H8B C8 H8C . . 109.5 ?
N1 C9 N2 . . 106.31(8) ?
N1 C9 C10 . . 107.80(8) ?
N2 C9 C10 . . 110.35(9) ?
N1 C9 C14 . . 111.48(9) ?
N2 C9 C14 . . 109.97(8) ?
C10 C9 C14 . . 110.82(9) ?
C11 C10 C9 . . 113.28(9) ?
C11 C10 H10A . . 108.9 ?
C9 C10 H10A . . 108.9 ?
C11 C10 H10B . . 108.9 ?
C9 C10 H10B . . 108.9 ?
H10A C10 H10B . . 107.7 ?
C10 C11 C12 . . 111.34(9) ?
C10 C11 H11A . . 109.4 ?
C12 C11 H11A . . 109.4 ?
C10 C11 H11B . . 109.4 ?
C12 C11 H11B . . 109.4 ?
H11A C11 H11B . . 108.0 ?
C13 C12 C11 . . 109.86(9) ?
C13 C12 H12A . . 109.7 ?
C11 C12 H12A . . 109.7 ?
C13 C12 H12B . . 109.7 ?
C11 C12 H12B . . 109.7 ?
H12A C12 H12B . . 108.2 ?
C12 C13 C14 . . 109.84(9) ?
C12 C13 H13A . . 109.7 ?
C14 C13 H13A . . 109.7 ?
C12 C13 H13B . . 109.7 ?
C14 C13 H13B . . 109.7 ?
H13A C13 H13B . . 108.2 ?
C13 C14 C9 . . 112.16(9) ?
C13 C14 H14A . . 109.2 ?
C9 C14 H14A . . 109.2 ?
C13 C14 H14B . . 109.2 ?
C9 C14 H14B . . 109.2 ?
H14A C14 H14B . . 107.9 ?

loop_
_geom_bond_atom_site_label_1
_geom_bond_atom_site_label_2
_geom_bond_site_symmetry_2
_geom_bond_distance
_geom_bond_publ_flag
O1 C7 . 1.2472(13) ?
N1 C1 . 1.3810(14) ?
N1 C9 . 1.4596(14) ?
N1 H1 . 0.893(16) ?
N2 C7 . 1.3446(13) ?
N2 C9 . 1.4757(14) ?
N2 H2A . 0.901(16) ?
C1 C2 . 1.3995(15) ?
C1 C6 . 1.4022(15) ?
C2 C3 . 1.3867(15) ?
C2 H2 . 0.9500 ?
C3 C4 . 1.3982(17) ?
C3 H3 . 0.9500 ?
C4 C5 . 1.3870(15) ?
C4 C8 . 1.5074(15) ?
C5 C6 . 1.3953(14) ?
C5 H5 . 0.9500 ?
C6 C7 . 1.4797(14) ?
C8 H8A . 0.9800 ?
C8 H8B . 0.9800 ?
C8 H8C . 0.9800 ?
C9 C10 . 1.5299(14) ?
C9 C14 . 1.5394(15) ?
C10 C11 . 1.5273(16) ?
C10 H10A . 0.9900 ?
C10 H10B . 0.9900 ?
C11 C12 . 1.5289(16) ?
C11 H11A . 0.9900 ?
C11 H11B . 0.9900 ?
C12 C13 . 1.5232(16) ?
C12 H12A . 0.9900 ?
C12 H12B . 0.9900 ?
C13 C14 . 1.5269(15) ?
C13 H13A . 0.9900 ?
C13 H13B . 0.9900 ?
C14 H14A . 0.9900 ?
C14 H14B . 0.9900 ?

loop_
_geom_hbond_atom_site_label_D
_geom_hbond_atom_site_label_H
_geom_hbond_atom_site_label_A
_geom_hbond_site_symmetry_A
_geom_hbond_distance_DH
_geom_hbond_distance_HA
_geom_hbond_distance_DA
_geom_hbond_angle_DHA
N2 H2A O1 3_566 0.901(16) 2.058(16) 2.9563(13) 174.5(13)

loop_
_geom_torsion_atom_site_label_1
_geom_torsion_atom_site_label_2
_geom_torsion_atom_site_label_3
_geom_torsion_atom_site_label_4
_geom_torsion_site_symmetry_1
_geom_torsion_site_symmetry_2
_geom_torsion_site_symmetry_3
_geom_torsion_site_symmetry_4
_geom_torsion
_geom_torsion_publ_flag
C9 N1 C1 C2 . . . . 152.24(10) ?
C9 N1 C1 C6 . . . . -30.19(14) ?
N1 C1 C2 C3 . . . . 179.98(10) ?
C6 C1 C2 C3 . . . . 2.41(16) ?
C1 C2 C3 C4 . . . . 0.84(17) ?
C2 C3 C4 C5 . . . . -2.60(16) ?
C2 C3 C4 C8 . . . . 177.80(11) ?
C3 C4 C5 C6 . . . . 1.10(16) ?
C8 C4 C5 C6 . . . . -179.30(10) ?
C4 C5 C6 C1 . . . . 2.13(16) ?
C4 C5 C6 C7 . . . . -173.64(10) ?
N1 C1 C6 C5 . . . . 178.45(9) ?
C2 C1 C6 C5 . . . . -3.87(16) ?
N1 C1 C6 C7 . . . . -5.69(15) ?
C2 C1 C6 C7 . . . . 171.99(9) ?
C9 N2 C7 O1 . . . . -171.57(10) ?
C9 N2 C7 C6 . . . . 11.38(14) ?
C5 C6 C7 O1 . . . . 13.96(15) ?
C1 C6 C7 O1 . . . . -161.87(10) ?
C5 C6 C7 N2 . . . . -168.95(9) ?
C1 C6 C7 N2 . . . . 15.21(14) ?
C1 N1 C9 N2 . . . . 51.63(12) ?
C1 N1 C9 C10 . . . . 169.95(9) ?
C1 N1 C9 C14 . . . . -68.21(12) ?
C7 N2 C9 N1 . . . . -42.79(13) ?
C7 N2 C9 C10 . . . . -159.42(9) ?
C7 N2 C9 C14 . . . . 78.03(12) ?
N1 C9 C10 C11 . . . . 172.15(9) ?
N2 C9 C10 C11 . . . . -72.16(11) ?
C14 C9 C10 C11 . . . . 49.90(12) ?
C9 C10 C11 C12 . . . . -53.09(12) ?
C10 C11 C12 C13 . . . . 57.52(12) ?
C11 C12 C13 C14 . . . . -60.01(12) ?
C12 C13 C14 C9 . . . . 58.30(12) ?
N1 C9 C14 C13 . . . . -172.67(8) ?
N2 C9 C14 C13 . . . . 69.67(11) ?
C10 C9 C14 C13 . . . . -52.60(11) ?

loop_
_cod_related_entry_id
_cod_related_entry_database
_cod_related_entry_code
1 ChemSpider 24742190
